data_1550282
loop_
_publ_author_name
'Chambers, Geoffrey M.'
'Johnson, Samantha I.'
'Raugei, Simone'
'Bullock, R. Morris'

_publ_section_title
;
 Anion control of tautomeric equilibria: Fe--H vs. N--H influenced by
 NH&#x22EF;F hydrogen bonding
;
_journal_name_full 'Chemical Science'
_journal_paper_doi 10.1039/C8SC04239J
_journal_year 2019
_chemical_formula_moiety 'C14 H29 Fe N O3 P2, 2(C F3 O3 S)'
_chemical_formula_sum 'C16 H29 F6 Fe N O9 P2 S2'
_chemical_formula_weight 675.31
_chemical_name_systematic
; 
 ? 
;
_space_group_crystal_system monoclinic
_space_group_IT_number 14
_space_group_name_Hall '-P 2ybc'
_space_group_name_H-M_alt 'P 1 21/c 1'
_symmetry_space_group_name_Hall '-P 2ybc'
_symmetry_space_group_name_H-M 'P 1 21/c 1'
_atom_sites_solution_hydrogens mixed
_atom_sites_solution_primary iterative
_audit_creation_date 2018-06-14
_audit_creation_method
; 
Olex2 1.2 
(compiled 2018.04.26 svn.r3504 for OlexSys, GUI svn.r5492) 
;
_audit_update_record
;
2018-06-14 deposited with the CCDC.
2018-11-23 downloaded from the CCDC.
;
_cell_angle_alpha 90
_cell_angle_beta 106.408(3)
_cell_angle_gamma 90
_cell_formula_units_Z 4
_cell_length_a 16.081(2)
_cell_length_b 11.2301(14)
_cell_length_c 15.4862(19)
_cell_measurement_reflns_used 9777
_cell_measurement_temperature 296(2)
_cell_measurement_theta_max 33.028
_cell_measurement_theta_min 2.273
_cell_volume 2682.8(6)
_computing_cell_refinement 'SAINT V8.34A (Bruker, 2005)'
_computing_data_collection 'APEX2 V2013.10-0 (Bruker, 2013)'
_computing_data_reduction
; 
SAINT V8.34A, XPREP v2013/3, SADABS V2012/1, TWINABS V2012/1 
(Bruker, 2012 & 2013) 
;
_computing_molecular_graphics 'Olex2 (Dolomanov et al., 2009)'
_computing_publication_material 'Olex2 (Dolomanov et al., 2009)'
_computing_structure_refinement 'SHELX-2013-4 (Sheldrick, 2013)'
_computing_structure_solution 'SHELX-2013-4 (Sheldrick, 2013)'
_diffrn_ambient_temperature 296.15
_diffrn_measured_fraction_theta_full 0.999
_diffrn_measured_fraction_theta_max 1.000
_diffrn_measurement_device_type 'Bruker APEX-II CCD'
_diffrn_measurement_method '\f and \w scans'
_diffrn_radiation_type MoK\a
_diffrn_radiation_wavelength 0.71073
_diffrn_radiation_wavelength_id a89a_0m
_diffrn_reflns_av_R_equivalents 0.0440
_diffrn_reflns_av_unetI/netI 0.0197
_diffrn_reflns_Laue_measured_fraction_full 0.999
_diffrn_reflns_Laue_measured_fraction_max 1.000
_diffrn_reflns_limit_h_max 22
_diffrn_reflns_limit_h_min -22
_diffrn_reflns_limit_k_max 16
_diffrn_reflns_limit_k_min -16
_diffrn_reflns_limit_l_max 22
_diffrn_reflns_limit_l_min -22
_diffrn_reflns_number 93868
_diffrn_reflns_point_group_measured_fraction_full 0.999
_diffrn_reflns_point_group_measured_fraction_max 1.000
_diffrn_reflns_theta_full 25.242
_diffrn_reflns_theta_max 30.507
_diffrn_reflns_theta_min 2.243
_diffrn_standards_number 0
_exptl_absorpt_coefficient_mu 0.924
_exptl_absorpt_correction_T_max 0.9005
_exptl_absorpt_correction_T_min 0.7426
_exptl_absorpt_correction_type integration
_exptl_absorpt_process_details 'SADABS-2016/2 (Bruker,2016/2) was used for absorption correction. wR2(int) was'
_exptl_crystal_colour colourless
_exptl_crystal_colour_primary colourless
_exptl_crystal_density_diffrn 1.672
_exptl_crystal_description Block
_exptl_crystal_F_000 1384
_exptl_crystal_id a89a_0m
_exptl_crystal_preparation
; 
The data crystal was mounted using oil (Parantone-N, Exxon) to a 
0.3 mm cryo-loop (Hampton Research). 
;
_exptl_crystal_size_max 0.466
_exptl_crystal_size_mid 0.28
_exptl_crystal_size_min 0.218
_refine_diff_density_max 0.687
_refine_diff_density_min -0.549
_refine_diff_density_rms 0.071
_refine_ls_extinction_method none
_refine_ls_goodness_of_fit_ref 1.146
_refine_ls_hydrogen_treatment mixed
_refine_ls_matrix_type full
_refine_ls_number_parameters 345
_refine_ls_number_reflns 8176
_refine_ls_number_restraints 0
_refine_ls_restrained_S_all 1.146
_refine_ls_R_factor_all 0.0354
_refine_ls_R_factor_gt 0.0304
_refine_ls_shift/su_max 0.002
_refine_ls_shift/su_mean 0.000
_refine_ls_structure_factor_coef Fsqd
_refine_ls_weighting_details 'w=1/[\s^2^(Fo^2^)+(0.0211P)^2^+3.0753P] where P=(Fo^2^+2Fc^2^)/3'
_refine_ls_weighting_scheme calc
_refine_ls_wR_factor_gt 0.0724
_refine_ls_wR_factor_ref 0.0744
_reflns_Friedel_coverage 0.000
_reflns_number_gt 7331
_reflns_number_total 8176
_reflns_threshold_expression 'I > 2\s(I)'
_cod_data_source_file c8sc04239j6.cif
_cod_data_source_block a89a_0m_65
_cod_database_code 1550282
_shelxl_version_number 2014-3
_shelx_space_group_comment
; 
The symmetry employed for this shelxl refinement is uniquely defined 
by the following loop, which should always be used as a source of 
symmetry information in preference to the above space-group names. 
They are only intended as comments. 
;
_shelx_estimated_absorpt_t_max 0.824
_shelx_estimated_absorpt_t_min 0.673
_olex2_refinement_description
; 
1. Fixed Uiso 
 At 1.5 times of: 
  All C(H,H,H) groups, {H,H1} of C16 
 At 1.2 times of: 
  {H12A,H12B} of C12, {H8A,H8B} of C8, {H13A,H13B} of C13, {H10A,H10B} of C10, 
   {H6A,H6B} of C6, {H4A,H4B} of C4 
2.a Secondary CH2 refined with riding coordinates: 
 C13(H13A,H13B), C10(H10A,H10B), C12(H12A,H12B), C8(H8A,H8B), C4(H4A,H4B), 
 C6(H6A,H6B) 
2.b Idealised Me refined as rotating group: 
 C9(H9A,H9B,H9C), C7(H7A,H7B,H7C), C11(H11A,H11B,H11C), C14(H14A,H14B,H14C), 
 C5(H5A,H5B,H5C) 
;
_olex2_submission_special_instructions 'No special instructions were received'

loop_
_space_group_symop_operation_xyz
'x, y, z'
'-x, y+1/2, -z+1/2'
'-x, -y, -z'
'x, -y-1/2, z-1/2'

loop_
_atom_site_label
_atom_site_type_symbol
_atom_site_fract_x
_atom_site_fract_y
_atom_site_fract_z
_atom_site_U_iso_or_equiv
_atom_site_adp_type
_atom_site_occupancy
_atom_site_site_symmetry_order
_atom_site_calc_flag
_atom_site_refinement_flags_posn
Fe1 Fe 0.65619(2) 0.57780(2) 0.29082(2) 0.00908(5) Uani 1 1 d .
P2 P 0.74300(2) 0.51763(3) 0.42468(2) 0.00898(7) Uani 1 1 d .
P1 P 0.72942(2) 0.48207(3) 0.20749(3) 0.01016(7) Uani 1 1 d .
S4 S 1.01003(2) 0.68803(3) 0.34470(3) 0.01339(8) Uani 1 1 d .
S5 S 0.63471(3) 0.11441(3) 0.30563(3) 0.01349(8) Uani 1 1 d .
F4 F 0.97119(8) 0.90906(10) 0.29508(8) 0.0288(3) Uani 1 1 d .
F5 F 0.86577(7) 0.80635(11) 0.31719(9) 0.0287(3) Uani 1 1 d .
O4 O 0.68717(8) 0.21690(11) 0.34701(9) 0.0186(2) Uani 1 1 d .
O3 O 0.52489(8) 0.38928(11) 0.28519(9) 0.0180(2) Uani 1 1 d .
F3 F 0.68302(9) -0.08581(10) 0.24624(9) 0.0336(3) Uani 1 1 d .
O6 O 0.59744(10) 0.04995(13) 0.36547(10) 0.0295(3) Uani 1 1 d .
O1 O 0.56846(8) 0.71114(12) 0.12658(8) 0.0217(3) Uani 1 1 d .
O8 O 0.98347(8) 0.61346(12) 0.40852(10) 0.0244(3) Uani 1 1 d .
F1 F 0.75971(8) 0.06704(12) 0.23337(9) 0.0335(3) Uani 1 1 d .
O9 O 0.97757(9) 0.65171(13) 0.25191(9) 0.0246(3) Uani 1 1 d .
F6 F 0.96826(9) 0.87031(12) 0.43062(8) 0.0364(3) Uani 1 1 d .
N1 N 0.83163(9) 0.34344(12) 0.34988(9) 0.0125(2) Uani 1 1 d .
O5 O 0.57883(8) 0.13650(11) 0.21655(9) 0.0206(3) Uani 1 1 d .
O2 O 0.59081(8) 0.75997(12) 0.39220(9) 0.0223(3) Uani 1 1 d .
O7 O 1.10047(8) 0.72318(12) 0.37329(9) 0.0207(3) Uani 1 1 d .
F2 F 0.77586(11) -0.01110(15) 0.36353(9) 0.0533(5) Uani 1 1 d .
C3 C 0.57473(10) 0.46092(14) 0.28592(10) 0.0123(3) Uani 1 1 d .
C2 C 0.61384(10) 0.68722(15) 0.35386(11) 0.0147(3) Uani 1 1 d .
C13 C 0.83825(10) 0.42411(14) 0.42836(10) 0.0125(3) Uani 1 1 d .
H13A H 0.8876 0.4762 0.4343 0.015 Uiso 1 1 calc R
H13B H 0.8504 0.3756 0.4823 0.015 Uiso 1 1 calc R
C1 C 0.60039(10) 0.65634(14) 0.18873(11) 0.0144(3) Uani 1 1 d .
C10 C 0.69147(10) 0.43197(15) 0.49597(10) 0.0138(3) Uani 1 1 d .
H10A H 0.6696 0.3582 0.4654 0.017 Uiso 1 1 calc R
H10B H 0.7352 0.4116 0.5513 0.017 Uiso 1 1 calc R
C12 C 0.83320(10) 0.41052(15) 0.26674(10) 0.0143(3) Uani 1 1 d .
H12A H 0.8493 0.3560 0.2256 0.017 Uiso 1 1 calc R
H12B H 0.8777 0.4714 0.2831 0.017 Uiso 1 1 calc R
C8 C 0.79673(10) 0.64367(14) 0.49360(10) 0.0142(3) Uani 1 1 d .
H8A H 0.8319 0.6845 0.4613 0.017 Uiso 1 1 calc R
H8B H 0.7524 0.6991 0.4996 0.017 Uiso 1 1 calc R
C9 C 0.85432(12) 0.61391(16) 0.58795(11) 0.0195(3) Uani 1 1 d .
H9A H 0.8986 0.5588 0.5835 0.029 Uiso 1 1 calc GR
H9B H 0.8197 0.5788 0.6226 0.029 Uiso 1 1 calc GR
H9C H 0.8808 0.6855 0.6170 0.029 Uiso 1 1 calc GR
C7 C 0.58591(12) 0.40066(18) 0.06970(11) 0.0220(4) Uani 1 1 d .
H7A H 0.5968 0.4615 0.0308 0.033 Uiso 1 1 calc GR
H7B H 0.5480 0.4312 0.1024 0.033 Uiso 1 1 calc GR
H7C H 0.5592 0.3334 0.0343 0.033 Uiso 1 1 calc GR
C11 C 0.61701(12) 0.49609(19) 0.51984(12) 0.0230(4) Uani 1 1 d .
H11A H 0.5709 0.5103 0.4660 0.034 Uiso 1 1 calc GR
H11B H 0.6374 0.5707 0.5483 0.034 Uiso 1 1 calc GR
H11C H 0.5960 0.4475 0.5602 0.034 Uiso 1 1 calc GR
C4 C 0.76696(11) 0.58204(15) 0.13260(11) 0.0170(3) Uani 1 1 d .
H4A H 0.7166 0.6194 0.0919 0.020 Uiso 1 1 calc R
H4B H 0.8013 0.6447 0.1690 0.020 Uiso 1 1 calc R
C6 C 0.67150(11) 0.36210(15) 0.13593(11) 0.0160(3) Uani 1 1 d .
H6A H 0.7086 0.3292 0.1022 0.019 Uiso 1 1 calc R
H6B H 0.6599 0.2993 0.1739 0.019 Uiso 1 1 calc R
C14 C 0.90487(11) 0.25490(16) 0.37455(12) 0.0197(3) Uani 1 1 d .
H14A H 0.9592 0.2965 0.3897 0.030 Uiso 1 1 calc GR
H14B H 0.9015 0.2031 0.3244 0.030 Uiso 1 1 calc GR
H14C H 0.9006 0.2086 0.4253 0.030 Uiso 1 1 calc GR
C15 C 0.95149(11) 0.82607(16) 0.34754(12) 0.0184(3) Uani 1 1 d .
C5 C 0.82041(14) 0.52578(18) 0.07653(13) 0.0256(4) Uani 1 1 d .
H5A H 0.7868 0.4651 0.0386 0.038 Uiso 1 1 calc GR
H5B H 0.8719 0.4910 0.1157 0.038 Uiso 1 1 calc GR
H5C H 0.8363 0.5857 0.0399 0.038 Uiso 1 1 calc GR
C16 C 0.71760(12) 0.01511(16) 0.28643(11) 0.0210(3) Uani 1 1 d .
H H 0.7262(16) 0.662(2) 0.2984(17) 0.031 Uiso 1 1 d R
H1 H 0.7811(16) 0.298(2) 0.3389(17) 0.031 Uiso 1 1 d R

loop_
_atom_site_aniso_label
_atom_site_aniso_U_11
_atom_site_aniso_U_22
_atom_site_aniso_U_33
_atom_site_aniso_U_23
_atom_site_aniso_U_13
_atom_site_aniso_U_12
Fe1 0.00850(9) 0.00887(9) 0.00929(9) 0.00037(7) 0.00154(7) 0.00088(7)
P2 0.00847(16) 0.00997(16) 0.00835(15) -0.00034(12) 0.00210(12) 0.00041(12)
P1 0.01070(16) 0.01091(17) 0.00860(16) 0.00017(13) 0.00231(13) 0.00050(13)
S4 0.01044(16) 0.01291(17) 0.01641(17) 0.00368(13) 0.00309(13) -0.00048(13)
S5 0.01387(16) 0.01144(16) 0.01652(17) -0.00284(13) 0.00650(13) -0.00264(13)
F4 0.0286(6) 0.0161(5) 0.0362(6) 0.0112(5) 0.0003(5) -0.0024(4)
F5 0.0138(5) 0.0280(6) 0.0427(7) -0.0001(5) 0.0052(5) 0.0048(4)
O4 0.0151(5) 0.0158(5) 0.0257(6) -0.0082(5) 0.0071(5) -0.0046(4)
O3 0.0143(5) 0.0153(5) 0.0242(6) 0.0017(5) 0.0047(5) -0.0013(4)
F3 0.0533(8) 0.0152(5) 0.0336(6) -0.0076(5) 0.0144(6) 0.0048(5)
O6 0.0414(8) 0.0297(7) 0.0239(7) -0.0065(6) 0.0200(6) -0.0166(6)
O1 0.0243(6) 0.0209(6) 0.0172(6) 0.0055(5) 0.0012(5) 0.0058(5)
O8 0.0172(6) 0.0240(6) 0.0326(7) 0.0156(6) 0.0080(5) -0.0018(5)
F1 0.0232(6) 0.0464(8) 0.0363(7) -0.0165(6) 0.0171(5) -0.0028(5)
O9 0.0250(7) 0.0258(7) 0.0208(6) -0.0053(5) 0.0029(5) 0.0017(5)
F6 0.0436(7) 0.0369(7) 0.0253(6) -0.0123(5) 0.0041(5) 0.0097(6)
N1 0.0108(6) 0.0125(6) 0.0137(6) 0.0000(5) 0.0028(5) 0.0015(5)
O5 0.0155(6) 0.0189(6) 0.0238(6) -0.0003(5) -0.0002(5) 0.0002(5)
O2 0.0233(6) 0.0209(6) 0.0217(6) -0.0043(5) 0.0044(5) 0.0078(5)
O7 0.0111(5) 0.0230(6) 0.0267(6) 0.0082(5) 0.0034(5) -0.0027(5)
F2 0.0618(10) 0.0602(10) 0.0238(6) -0.0093(6) -0.0113(6) 0.0450(8)
C3 0.0116(6) 0.0130(6) 0.0112(6) 0.0006(5) 0.0013(5) 0.0032(5)
C2 0.0128(7) 0.0149(7) 0.0149(7) 0.0012(6) 0.0016(5) 0.0019(5)
C13 0.0111(6) 0.0158(7) 0.0097(6) -0.0012(5) 0.0015(5) 0.0028(5)
C1 0.0136(7) 0.0142(7) 0.0156(7) -0.0009(6) 0.0043(5) 0.0007(5)
C10 0.0123(6) 0.0177(7) 0.0122(6) 0.0020(5) 0.0048(5) -0.0011(5)
C12 0.0131(7) 0.0188(7) 0.0117(6) 0.0002(6) 0.0048(5) 0.0030(6)
C8 0.0154(7) 0.0121(7) 0.0133(7) -0.0030(5) 0.0011(5) -0.0005(5)
C9 0.0211(8) 0.0205(8) 0.0133(7) -0.0033(6) -0.0011(6) -0.0014(6)
C7 0.0195(8) 0.0316(10) 0.0128(7) -0.0032(7) 0.0009(6) -0.0057(7)
C11 0.0181(8) 0.0351(10) 0.0193(8) 0.0052(7) 0.0111(6) 0.0045(7)
C4 0.0181(7) 0.0173(7) 0.0176(7) 0.0022(6) 0.0084(6) -0.0013(6)
C6 0.0213(8) 0.0145(7) 0.0123(7) -0.0038(5) 0.0047(6) -0.0038(6)
C14 0.0162(7) 0.0185(8) 0.0236(8) 0.0013(6) 0.0042(6) 0.0079(6)
C15 0.0173(7) 0.0180(8) 0.0180(7) 0.0001(6) 0.0018(6) 0.0008(6)
C5 0.0343(10) 0.0279(9) 0.0209(8) 0.0056(7) 0.0183(8) 0.0062(8)
C16 0.0252(8) 0.0210(8) 0.0142(7) -0.0042(6) 0.0013(6) 0.0087(7)

loop_
_atom_type_symbol
_atom_type_description
_atom_type_scat_dispersion_real
_atom_type_scat_dispersion_imag
_atom_type_scat_source
C C 0.0033 0.0016 'International Tables Vol C Tables 4.2.6.8 and 6.1.1.4'
H H 0.0000 0.0000 'International Tables Vol C Tables 4.2.6.8 and 6.1.1.4'
N N 0.0061 0.0033 'International Tables Vol C Tables 4.2.6.8 and 6.1.1.4'
O O 0.0106 0.0060 'International Tables Vol C Tables 4.2.6.8 and 6.1.1.4'
F F 0.0171 0.0103 'International Tables Vol C Tables 4.2.6.8 and 6.1.1.4'
P P 0.1023 0.0942 'International Tables Vol C Tables 4.2.6.8 and 6.1.1.4'
S S 0.1246 0.1234 'International Tables Vol C Tables 4.2.6.8 and 6.1.1.4'
Fe Fe 0.3463 0.8444 'International Tables Vol C Tables 4.2.6.8 and 6.1.1.4'

loop_
_exptl_crystal_face_index_h
_exptl_crystal_face_index_k
_exptl_crystal_face_index_l
_exptl_crystal_face_perp_dist
0.00 0.00 1.00 0.1970
0.00 0.00 -1.00 0.1720
1.00 0.00 0.00 0.0970
-1.00 0.00 0.00 0.1400
0.00 1.00 0.00 0.1090
0.00 -1.00 0.00 0.0440
0.00 1.00 1.00 0.1370
0.00 -1.00 -1.00 0.1050
-1.00 -1.00 0.00 0.0900
1.00 1.00 0.00 0.0970
1.00 1.00 1.00 0.1190
-1.00 -1.00 -1.00 0.1020
1.00 0.00 -1.00 0.1830
-1.00 0.00 1.00 0.2450

loop_
_geom_angle_atom_site_label_1
_geom_angle_atom_site_label_2
_geom_angle_atom_site_label_3
_geom_angle
P1 Fe1 P2 95.501(18)
C3 Fe1 P2 94.18(5)
C3 Fe1 P1 96.74(5)
C2 Fe1 P2 86.40(5)
C2 Fe1 P1 165.26(5)
C2 Fe1 C3 97.70(7)
C1 Fe1 P2 167.24(5)
C1 Fe1 P1 86.71(5)
C1 Fe1 C3 98.04(7)
C1 Fe1 C2 88.35(7)
C13 P2 Fe1 119.52(5)
C10 P2 Fe1 116.41(5)
C10 P2 C13 101.28(7)
C10 P2 C8 105.88(8)
C8 P2 Fe1 111.82(5)
C8 P2 C13 99.83(7)
C12 P1 Fe1 117.96(5)
C4 P1 Fe1 112.90(6)
C4 P1 C12 99.67(8)
C6 P1 Fe1 116.17(6)
C6 P1 C12 102.43(8)
C6 P1 C4 105.70(8)
O8 S4 O7 114.36(8)
O8 S4 C15 102.80(8)
O9 S4 O8 115.01(9)
O9 S4 O7 115.51(8)
O9 S4 C15 102.76(8)
O7 S4 C15 103.98(8)
O4 S5 C16 101.22(8)
O6 S5 O4 114.11(8)
O6 S5 O5 116.40(9)
O6 S5 C16 104.76(9)
O5 S5 O4 114.25(8)
O5 S5 C16 103.66(8)
C13 N1 C12 112.29(12)
C13 N1 C14 108.83(12)
C12 N1 C14 110.38(12)
O3 C3 Fe1 178.26(14)
O2 C2 Fe1 176.01(15)
N1 C13 P2 116.87(10)
O1 C1 Fe1 175.98(15)
C11 C10 P2 114.66(12)
N1 C12 P1 114.44(10)
C9 C8 P2 116.46(12)
C5 C4 P1 116.52(13)
C7 C6 P1 114.01(12)
F4 C15 S4 111.55(12)
F4 C15 F5 107.42(14)
F4 C15 F6 108.03(15)
F5 C15 S4 109.74(12)
F6 C15 S4 112.05(12)
F6 C15 F5 107.87(15)
F3 C16 S5 111.52(13)
F3 C16 F1 107.47(14)
F1 C16 S5 110.70(13)
F2 C16 S5 110.58(12)
F2 C16 F3 109.05(16)
F2 C16 F1 107.37(17)

loop_
_geom_bond_atom_site_label_1
_geom_bond_atom_site_label_2
_geom_bond_distance
Fe1 P2 2.2511(5)
Fe1 P1 2.2509(5)
Fe1 C3 1.8408(16)
Fe1 C2 1.8173(16)
Fe1 C1 1.8114(16)
P2 C13 1.8448(15)
P2 C10 1.8296(16)
P2 C8 1.8353(16)
P1 C12 1.8460(16)
P1 C4 1.8345(17)
P1 C6 1.8242(16)
S4 O8 1.4487(13)
S4 O9 1.4421(14)
S4 O7 1.4503(12)
S4 C15 1.8206(18)
S5 O4 1.4634(12)
S5 O6 1.4338(14)
S5 O5 1.4394(13)
S5 C16 1.8256(18)
F4 C15 1.332(2)
F5 C15 1.343(2)
O3 C3 1.133(2)
F3 C16 1.336(2)
O1 C1 1.136(2)
F1 C16 1.337(2)
F6 C15 1.334(2)
N1 C13 1.495(2)
N1 C12 1.498(2)
N1 C14 1.506(2)
O2 C2 1.132(2)
F2 C16 1.326(2)
C10 C11 1.529(2)
C8 C9 1.530(2)
C7 C6 1.529(2)
C4 C5 1.521(2)
